data_4023292
loop_
_publ_author_name
'Wen Huang'
'Quansheng Shen'
'Jialiang Wang'
'Xigeng Zhou'

_publ_section_title
;
 One-Step Synthesis of Substituted Dihydro- and
 Tetrahydroisoquinolines by FeCl~3~.6H~2~O
 Catalyzed Intramolecular Friedel-Crafts Reaction of
 Benzylamino-Substituted Propargylic Alcohols
;
_journal_name_full 'Journal of Organic Chemistry'
_journal_page_first 1586
_journal_page_last 1589
_journal_paper_doi 10.1021/jo702342r
_journal_volume 73
_journal_year 2008
_chemical_formula_sum 'C31 H27 N O2 S'
_chemical_formula_weight 477.60
_chemical_name_systematic
; 
 ? 
;
_space_group_IT_number 14
_symmetry_cell_setting monoclinic
_symmetry_space_group_name_Hall '-P 2yn'
_symmetry_space_group_name_H-M 'P 1 21/n 1'
_atom_sites_solution_hydrogens geom
_atom_sites_solution_primary direct
_atom_sites_solution_secondary difmap
_audit_creation_method SHELXL-97
_cell_angle_alpha 90.00
_cell_angle_beta 91.502(6)
_cell_angle_gamma 90.00
_cell_formula_units_Z 4
_cell_length_a 11.668(4)
_cell_length_b 9.058(3)
_cell_length_c 24.293(9)
_cell_measurement_reflns_used 945
_cell_measurement_temperature 293(2)
_cell_measurement_theta_max 20.806
_cell_measurement_theta_min 2.455
_cell_volume 2566.7(17)
_computing_cell_refinement 'Bruker SMART'
_computing_data_collection 'Bruker SMART'
_computing_data_reduction 'Bruker SHELXTL'
_computing_molecular_graphics 'Bruker SHELXTL'
_computing_publication_material 'Bruker SHELXTL'
_computing_structure_refinement 'SHELXL-97 (Sheldrick, 1997)'
_computing_structure_solution 'SHELXS-97 (Sheldrick, 1990)'
_diffrn_ambient_temperature 293(2)
_diffrn_measured_fraction_theta_full 0.994
_diffrn_measured_fraction_theta_max 0.994
_diffrn_measurement_device_type 'CCD area detector'
_diffrn_measurement_method 'phi and omega scans'
_diffrn_radiation_monochromator graphite
_diffrn_radiation_source 'fine-focus sealed tube'
_diffrn_radiation_type MoK\a
_diffrn_radiation_wavelength 0.71073
_diffrn_reflns_av_R_equivalents 0.0351
_diffrn_reflns_av_sigmaI/netI 0.0470
_diffrn_reflns_limit_h_max 13
_diffrn_reflns_limit_h_min -13
_diffrn_reflns_limit_k_max 10
_diffrn_reflns_limit_k_min -10
_diffrn_reflns_limit_l_max 17
_diffrn_reflns_limit_l_min -28
_diffrn_reflns_number 10432
_diffrn_reflns_theta_full 25.01
_diffrn_reflns_theta_max 25.01
_diffrn_reflns_theta_min 1.68
_exptl_absorpt_coefficient_mu 0.154
_exptl_absorpt_correction_T_max 0.9772
_exptl_absorpt_correction_T_min 0.9552
_exptl_absorpt_correction_type multi-scan
_exptl_absorpt_process_details sadabs
_exptl_crystal_colour colorless
_exptl_crystal_density_diffrn 1.236
_exptl_crystal_density_method 'not measured'
_exptl_crystal_description column
_exptl_crystal_F_000 1008
_exptl_crystal_size_max 0.30
_exptl_crystal_size_mid 0.20
_exptl_crystal_size_min 0.15
_refine_diff_density_max 0.183
_refine_diff_density_min -0.264
_refine_diff_density_rms 0.036
_refine_ls_extinction_method none
_refine_ls_goodness_of_fit_ref 1.019
_refine_ls_hydrogen_treatment mixed
_refine_ls_matrix_type full
_refine_ls_number_parameters 316
_refine_ls_number_reflns 4492
_refine_ls_number_restraints 0
_refine_ls_restrained_S_all 1.019
_refine_ls_R_factor_all 0.0840
_refine_ls_R_factor_gt 0.0491
_refine_ls_shift/su_max 0.001
_refine_ls_shift/su_mean 0.000
_refine_ls_structure_factor_coef Fsqd
_refine_ls_weighting_details 'calc w=1/[\s^2^(Fo^2^)+(0.0616P)^2^+0.3630P] where P=(Fo^2^+2Fc^2^)/3'
_refine_ls_weighting_scheme calc
_refine_ls_wR_factor_gt 0.1225
_refine_ls_wR_factor_ref 0.1415
_reflns_number_gt 2845
_reflns_number_total 4492
_reflns_threshold_expression >2sigma(I)
_cod_data_source_file jo702342r-File002.cif
_cod_data_source_block f70831b
_cod_depositor_comments
;
The following automatic conversions were performed:
'_symmetry_cell_setting' value 'Monoclinic' changed to 'monoclinic'
according to '/home/saulius/struct/CIF-dictionaries/cif_core.dic'
dictionary named 'cif_core.dic' version 2.4.1 from 2010-06-29.

Automatic conversion script
Id: cif_fix_enum 1527 2010-12-29 10:47:43Z saulius 
;
_cod_original_sg_symbol_H-M 'P 21/n'
_cod_database_code 4023292

loop_
_symmetry_equiv_pos_as_xyz
'x, y, z'
'-x+1/2, y+1/2, -z+1/2'
'-x, -y, -z'
'x-1/2, -y-1/2, z-1/2'

loop_
_atom_site_label
_atom_site_type_symbol
_atom_site_fract_x
_atom_site_fract_y
_atom_site_fract_z
_atom_site_U_iso_or_equiv
_atom_site_adp_type
_atom_site_occupancy
_atom_site_symmetry_multiplicity
_atom_site_calc_flag
_atom_site_refinement_flags
_atom_site_disorder_assembly
_atom_site_disorder_group
S1 S 0.51527(7) 0.75129(8) 0.22129(3) 0.0856(3) Uani 1 1 d . . .
O1 O 0.42838(19) 0.8559(2) 0.20651(8) 0.1126(7) Uani 1 1 d . . .
O2 O 0.5903(2) 0.6964(3) 0.18085(8) 0.1153(7) Uani 1 1 d . . .
N1 N 0.44812(16) 0.6072(2) 0.24546(8) 0.0697(5) Uani 1 1 d . . .
C1 C 0.5995(2) 0.8270(3) 0.27470(10) 0.0727(7) Uani 1 1 d . . .
C2 C 0.7050(2) 0.7673(3) 0.28856(12) 0.0858(8) Uani 1 1 d . . .
H2A H 0.7351 0.6913 0.2676 0.103 Uiso 1 1 calc R . .
C3 C 0.7657(3) 0.8209(4) 0.33364(14) 0.1024(10) Uani 1 1 d . . .
H3A H 0.8360 0.7787 0.3434 0.123 Uiso 1 1 calc R . .
C4 C 0.7246(3) 0.9353(4) 0.36450(14) 0.1044(10) Uani 1 1 d . . .
C5 C 0.6216(3) 0.9953(3) 0.34904(13) 0.1028(9) Uani 1 1 d . . .
H5A H 0.5939 1.0750 0.3689 0.123 Uiso 1 1 calc R . .
C6 C 0.5570(3) 0.9420(3) 0.30498(12) 0.0889(8) Uani 1 1 d . . .
H6A H 0.4860 0.9832 0.2959 0.107 Uiso 1 1 calc R . .
C7 C 0.7902(4) 0.9930(5) 0.41373(15) 0.1580(17) Uani 1 1 d . . .
H7A H 0.7485 1.0728 0.4298 0.237 Uiso 1 1 calc R . .
H7B H 0.8638 1.0277 0.4027 0.237 Uiso 1 1 calc R . .
H7C H 0.8004 0.9153 0.4403 0.237 Uiso 1 1 calc R . .
C8 C 0.5164(2) 0.4786(3) 0.26324(9) 0.0699(6) Uani 1 1 d . . .
H8A H 0.5876 0.4797 0.2427 0.084 Uiso 1 1 calc R . .
C9 C 0.4532(3) 0.3363(3) 0.24870(12) 0.0979(9) Uani 1 1 d . . .
H9A H 0.4340 0.3354 0.2100 0.147 Uiso 1 1 calc R . .
H9B H 0.3842 0.3305 0.2693 0.147 Uiso 1 1 calc R . .
H9C H 0.5013 0.2533 0.2576 0.147 Uiso 1 1 calc R . .
C10 C 0.54863(18) 0.4857(2) 0.32383(9) 0.0599(6) Uani 1 1 d . . .
C11 C 0.6445(2) 0.4095(3) 0.34342(11) 0.0732(6) Uani 1 1 d . . .
H11A H 0.6867 0.3532 0.3191 0.088 Uiso 1 1 calc R . .
C12 C 0.6782(2) 0.4156(3) 0.39768(12) 0.0831(8) Uani 1 1 d . . .
H12A H 0.7422 0.3630 0.4102 0.100 Uiso 1 1 calc R . .
C13 C 0.6174(2) 0.4991(3) 0.43353(11) 0.0837(8) Uani 1 1 d . . .
H13A H 0.6406 0.5043 0.4704 0.100 Uiso 1 1 calc R . .
C14 C 0.5222(2) 0.5755(3) 0.41521(10) 0.0738(7) Uani 1 1 d . . .
H14A H 0.4816 0.6326 0.4399 0.089 Uiso 1 1 calc R . .
C15 C 0.48530(17) 0.5691(2) 0.36032(9) 0.0589(5) Uani 1 1 d . . .
C16 C 0.38281(18) 0.6500(2) 0.34048(10) 0.0631(6) Uani 1 1 d . . .
C17 C 0.3500(2) 0.6344(3) 0.27996(10) 0.0775(7) Uani 1 1 d . . .
H17A H 0.2961 0.5535 0.2755 0.093 Uiso 1 1 calc R . .
H17B H 0.3118 0.7240 0.2676 0.093 Uiso 1 1 calc R . .
C18 C 0.31790(19) 0.7300(3) 0.37157(10) 0.0703(6) Uani 1 1 d . . .
C19 C 0.24693(18) 0.8113(3) 0.39910(9) 0.0632(6) Uani 1 1 d . . .
C20 C 0.2736(2) 0.9700(3) 0.40880(9) 0.0661(6) Uani 1 1 d . . .
C21 C 0.3740(3) 1.0142(4) 0.43312(16) 0.1172(11) Uani 1 1 d . . .
H21A H 0.4276 0.9441 0.4448 0.141 Uiso 1 1 calc R . .
C22 C 0.3974(3) 1.1637(5) 0.44071(19) 0.1403(15) Uani 1 1 d . . .
H22A H 0.4666 1.1923 0.4573 0.168 Uiso 1 1 calc R . .
C23 C 0.3213(4) 1.2672(4) 0.42444(14) 0.1059(10) Uani 1 1 d . . .
H23A H 0.3369 1.3668 0.4302 0.127 Uiso 1 1 calc R . .
C24 C 0.2233(4) 1.2254(3) 0.39992(12) 0.1064(10) Uani 1 1 d . . .
H24A H 0.1709 1.2964 0.3878 0.128 Uiso 1 1 calc R . .
C25 C 0.1987(3) 1.0784(3) 0.39234(11) 0.0905(8) Uani 1 1 d . . .
H25A H 0.1292 1.0519 0.3755 0.109 Uiso 1 1 calc R . .
C26 C 0.13944(18) 0.7481(2) 0.42049(9) 0.0620(6) Uani 1 1 d . . .
C27 C 0.0901(2) 0.8062(3) 0.46671(10) 0.0796(7) Uani 1 1 d . . .
H27A H 0.1243 0.8864 0.4845 0.095 Uiso 1 1 calc R . .
C28 C -0.0089(3) 0.7471(4) 0.48672(13) 0.0992(9) Uani 1 1 d . . .
H28A H -0.0407 0.7863 0.5182 0.119 Uiso 1 1 calc R . .
C29 C -0.0606(2) 0.6308(4) 0.46036(14) 0.0999(9) Uani 1 1 d . . .
H29A H -0.1278 0.5911 0.4739 0.120 Uiso 1 1 calc R . .
C30 C -0.0139(2) 0.5726(3) 0.41408(12) 0.0851(8) Uani 1 1 d . . .
H30A H -0.0495 0.4939 0.3959 0.102 Uiso 1 1 calc R . .
C31 C 0.0853(2) 0.6304(3) 0.39459(10) 0.0701(6) Uani 1 1 d . . .
H31A H 0.1170 0.5897 0.3633 0.084 Uiso 1 1 calc R . .

loop_
_atom_site_aniso_label
_atom_site_aniso_U_11
_atom_site_aniso_U_22
_atom_site_aniso_U_33
_atom_site_aniso_U_23
_atom_site_aniso_U_13
_atom_site_aniso_U_12
S1 0.1068(5) 0.0854(5) 0.0643(4) 0.0139(4) -0.0041(4) -0.0112(4)
O1 0.1400(16) 0.0945(14) 0.1009(14) 0.0260(11) -0.0419(13) 0.0016(13)
O2 0.1479(17) 0.1332(18) 0.0662(11) -0.0001(11) 0.0289(12) -0.0254(15)
N1 0.0725(12) 0.0712(13) 0.0653(11) -0.0033(9) 0.0014(10) 0.0000(10)
C1 0.0807(16) 0.0692(16) 0.0684(15) 0.0181(13) 0.0045(13) -0.0150(14)
C2 0.0824(18) 0.0899(19) 0.0858(18) 0.0184(15) 0.0151(15) -0.0115(16)
C3 0.0839(19) 0.113(3) 0.110(2) 0.037(2) -0.0130(18) -0.027(2)
C4 0.120(3) 0.097(2) 0.095(2) 0.029(2) -0.017(2) -0.039(2)
C5 0.131(3) 0.0731(19) 0.104(2) -0.0069(16) 0.000(2) -0.0268(19)
C6 0.0950(19) 0.0695(17) 0.102(2) 0.0078(16) -0.0110(16) -0.0128(15)
C7 0.208(4) 0.146(4) 0.116(3) 0.018(2) -0.067(3) -0.063(3)
C8 0.0721(14) 0.0669(15) 0.0712(15) -0.0052(12) 0.0110(12) -0.0028(13)
C9 0.124(2) 0.0761(18) 0.0931(19) -0.0143(15) -0.0071(18) -0.0085(17)
C10 0.0559(12) 0.0565(13) 0.0677(14) -0.0003(11) 0.0083(11) -0.0066(11)
C11 0.0667(14) 0.0667(15) 0.0867(18) 0.0004(13) 0.0112(13) 0.0002(13)
C12 0.0671(15) 0.0822(18) 0.100(2) 0.0116(16) -0.0064(15) -0.0036(14)
C13 0.0806(17) 0.095(2) 0.0747(17) 0.0039(15) -0.0078(14) -0.0162(16)
C14 0.0721(15) 0.0789(17) 0.0709(15) -0.0076(13) 0.0102(13) -0.0119(14)
C15 0.0542(12) 0.0565(13) 0.0664(14) -0.0016(11) 0.0096(11) -0.0115(10)
C16 0.0564(12) 0.0565(13) 0.0767(15) -0.0060(11) 0.0106(11) -0.0061(11)
C17 0.0666(14) 0.0794(17) 0.0861(17) -0.0104(13) -0.0057(13) 0.0034(13)
C18 0.0621(13) 0.0639(15) 0.0851(16) -0.0056(13) 0.0049(13) -0.0050(12)
C19 0.0581(12) 0.0604(14) 0.0711(14) -0.0068(11) 0.0011(11) 0.0003(11)
C20 0.0654(13) 0.0664(15) 0.0668(14) -0.0103(12) 0.0055(11) -0.0052(12)
C21 0.090(2) 0.086(2) 0.174(3) -0.022(2) -0.020(2) -0.0061(17)
C22 0.107(2) 0.108(3) 0.205(4) -0.044(3) -0.013(3) -0.038(2)
C23 0.139(3) 0.069(2) 0.112(2) -0.0112(18) 0.036(2) -0.026(2)
C24 0.156(3) 0.067(2) 0.096(2) -0.0053(15) -0.012(2) 0.000(2)
C25 0.110(2) 0.0692(18) 0.0914(19) -0.0099(14) -0.0212(16) 0.0011(16)
C26 0.0603(12) 0.0570(13) 0.0685(14) -0.0034(11) 0.0004(11) 0.0026(11)
C27 0.0778(16) 0.0815(17) 0.0799(17) -0.0136(14) 0.0119(14) -0.0076(14)
C28 0.0928(19) 0.107(2) 0.099(2) -0.0106(18) 0.0338(17) -0.0039(19)
C29 0.0776(18) 0.099(2) 0.124(3) 0.008(2) 0.0215(18) -0.0156(17)
C30 0.0772(17) 0.0741(17) 0.104(2) -0.0024(15) 0.0042(15) -0.0138(14)
C31 0.0689(14) 0.0620(15) 0.0793(15) -0.0046(12) 0.0013(12) -0.0001(12)

loop_
_atom_type_symbol
_atom_type_description
_atom_type_scat_dispersion_real
_atom_type_scat_dispersion_imag
_atom_type_scat_source
C C 0.0033 0.0016 'International Tables Vol C Tables 4.2.6.8 and 6.1.1.4'
H H 0.0000 0.0000 'International Tables Vol C Tables 4.2.6.8 and 6.1.1.4'
N N 0.0061 0.0033 'International Tables Vol C Tables 4.2.6.8 and 6.1.1.4'
O O 0.0106 0.0060 'International Tables Vol C Tables 4.2.6.8 and 6.1.1.4'
S S 0.1246 0.1234 'International Tables Vol C Tables 4.2.6.8 and 6.1.1.4'

loop_
_geom_angle_atom_site_label_1
_geom_angle_atom_site_label_2
_geom_angle_atom_site_label_3
_geom_angle
_geom_angle_site_symmetry_1
_geom_angle_site_symmetry_3
_geom_angle_publ_flag
O2 S1 O1 120.30(13) . . ?
O2 S1 N1 106.11(12) . . ?
O1 S1 N1 106.01(12) . . ?
O2 S1 C1 107.79(13) . . ?
O1 S1 C1 107.98(13) . . ?
N1 S1 C1 108.14(10) . . ?
C17 N1 C8 113.14(19) . . ?
C17 N1 S1 117.49(17) . . ?
C8 N1 S1 118.40(15) . . ?
C6 C1 C2 119.9(3) . . ?
C6 C1 S1 119.4(2) . . ?
C2 C1 S1 120.6(2) . . ?
C3 C2 C1 119.6(3) . . ?
C3 C2 H2A 120.2 . . ?
C1 C2 H2A 120.2 . . ?
C4 C3 C2 121.4(3) . . ?
C4 C3 H3A 119.3 . . ?
C2 C3 H3A 119.3 . . ?
C5 C4 C3 118.0(3) . . ?
C5 C4 C7 120.7(4) . . ?
C3 C4 C7 121.4(4) . . ?
C4 C5 C6 122.3(3) . . ?
C4 C5 H5A 118.9 . . ?
C6 C5 H5A 118.9 . . ?
C1 C6 C5 118.8(3) . . ?
C1 C6 H6A 120.6 . . ?
C5 C6 H6A 120.6 . . ?
C4 C7 H7A 109.5 . . ?
C4 C7 H7B 109.5 . . ?
H7A C7 H7B 109.5 . . ?
C4 C7 H7C 109.5 . . ?
H7A C7 H7C 109.5 . . ?
H7B C7 H7C 109.5 . . ?
N1 C8 C10 111.82(18) . . ?
N1 C8 C9 110.30(19) . . ?
C10 C8 C9 111.6(2) . . ?
N1 C8 H8A 107.6 . . ?
C10 C8 H8A 107.6 . . ?
C9 C8 H8A 107.6 . . ?
C8 C9 H9A 109.5 . . ?
C8 C9 H9B 109.5 . . ?
H9A C9 H9B 109.5 . . ?
C8 C9 H9C 109.5 . . ?
H9A C9 H9C 109.5 . . ?
H9B C9 H9C 109.5 . . ?
C11 C10 C15 119.2(2) . . ?
C11 C10 C8 119.4(2) . . ?
C15 C10 C8 121.4(2) . . ?
C12 C11 C10 121.3(2) . . ?
C12 C11 H11A 119.4 . . ?
C10 C11 H11A 119.4 . . ?
C13 C12 C11 119.8(2) . . ?
C13 C12 H12A 120.1 . . ?
C11 C12 H12A 120.1 . . ?
C12 C13 C14 120.1(2) . . ?
C12 C13 H13A 119.9 . . ?
C14 C13 H13A 119.9 . . ?
C13 C14 C15 121.1(2) . . ?
C13 C14 H14A 119.4 . . ?
C15 C14 H14A 119.4 . . ?
C14 C15 C10 118.5(2) . . ?
C14 C15 C16 121.4(2) . . ?
C10 C15 C16 120.1(2) . . ?
C18 C16 C15 124.5(2) . . ?
C18 C16 C17 118.5(2) . . ?
C15 C16 C17 116.9(2) . . ?
N1 C17 C16 113.05(18) . . ?
N1 C17 H17A 109.0 . . ?
C16 C17 H17A 109.0 . . ?
N1 C17 H17B 109.0 . . ?
C16 C17 H17B 109.0 . . ?
H17A C17 H17B 107.8 . . ?
C16 C18 C19 175.1(2) . . ?
C18 C19 C26 121.0(2) . . ?
C18 C19 C20 119.5(2) . . ?
C26 C19 C20 119.5(2) . . ?
C21 C20 C25 116.9(3) . . ?
C21 C20 C19 121.9(2) . . ?
C25 C20 C19 121.2(2) . . ?
C20 C21 C22 120.5(3) . . ?
C20 C21 H21A 119.7 . . ?
C22 C21 H21A 119.7 . . ?
C23 C22 C21 120.9(3) . . ?
C23 C22 H22A 119.5 . . ?
C21 C22 H22A 119.5 . . ?
C24 C23 C22 119.1(3) . . ?
C24 C23 H23A 120.4 . . ?
C22 C23 H23A 120.4 . . ?
C23 C24 C25 120.7(3) . . ?
C23 C24 H24A 119.7 . . ?
C25 C24 H24A 119.7 . . ?
C20 C25 C24 121.8(3) . . ?
C20 C25 H25A 119.1 . . ?
C24 C25 H25A 119.1 . . ?
C27 C26 C31 118.0(2) . . ?
C27 C26 C19 120.8(2) . . ?
C31 C26 C19 121.2(2) . . ?
C28 C27 C26 120.8(3) . . ?
C28 C27 H27A 119.6 . . ?
C26 C27 H27A 119.6 . . ?
C29 C28 C27 120.0(3) . . ?
C29 C28 H28A 120.0 . . ?
C27 C28 H28A 120.0 . . ?
C28 C29 C30 120.1(3) . . ?
C28 C29 H29A 119.9 . . ?
C30 C29 H29A 119.9 . . ?
C31 C30 C29 119.8(3) . . ?
C31 C30 H30A 120.1 . . ?
C29 C30 H30A 120.1 . . ?
C30 C31 C26 121.3(2) . . ?
C30 C31 H31A 119.4 . . ?
C26 C31 H31A 119.4 . . ?

loop_
_geom_bond_atom_site_label_1
_geom_bond_atom_site_label_2
_geom_bond_distance
_geom_bond_site_symmetry_2
_geom_bond_publ_flag
S1 O2 1.423(2) . ?
S1 O1 1.427(2) . ?
S1 N1 1.639(2) . ?
S1 C1 1.747(3) . ?
N1 C17 1.457(3) . ?
N1 C8 1.470(3) . ?
C1 C6 1.376(4) . ?
C1 C2 1.378(4) . ?
C2 C3 1.376(4) . ?
C2 H2A 0.9300 . ?
C3 C4 1.373(5) . ?
C3 H3A 0.9300 . ?
C4 C5 1.362(4) . ?
C4 C7 1.497(4) . ?
C5 C6 1.380(4) . ?
C5 H5A 0.9300 . ?
C6 H6A 0.9300 . ?
C7 H7A 0.9600 . ?
C7 H7B 0.9600 . ?
C7 H7C 0.9600 . ?
C8 C10 1.511(3) . ?
C8 C9 1.522(3) . ?
C8 H8A 0.9800 . ?
C9 H9A 0.9600 . ?
C9 H9B 0.9600 . ?
C9 H9C 0.9600 . ?
C10 C11 1.388(3) . ?
C10 C15 1.392(3) . ?
C11 C12 1.367(3) . ?
C11 H11A 0.9300 . ?
C12 C13 1.366(4) . ?
C12 H12A 0.9300 . ?
C13 C14 1.373(3) . ?
C13 H13A 0.9300 . ?
C14 C15 1.392(3) . ?
C14 H14A 0.9300 . ?
C15 C16 1.472(3) . ?
C16 C18 1.304(3) . ?
C16 C17 1.516(3) . ?
C17 H17A 0.9700 . ?
C17 H17B 0.9700 . ?
C18 C19 1.305(3) . ?
C19 C26 1.485(3) . ?
C19 C20 1.489(3) . ?
C20 C21 1.359(4) . ?
C20 C25 1.367(3) . ?
C21 C22 1.392(5) . ?
C21 H21A 0.9300 . ?
C22 C23 1.344(5) . ?
C22 H22A 0.9300 . ?
C23 C24 1.331(4) . ?
C23 H23A 0.9300 . ?
C24 C25 1.373(4) . ?
C24 H24A 0.9300 . ?
C25 H25A 0.9300 . ?
C26 C27 1.379(3) . ?
C26 C31 1.382(3) . ?
C27 C28 1.374(4) . ?
C27 H27A 0.9300 . ?
C28 C29 1.366(4) . ?
C28 H28A 0.9300 . ?
C29 C30 1.368(4) . ?
C29 H29A 0.9300 . ?
C30 C31 1.365(3) . ?
C30 H30A 0.9300 . ?
C31 H31A 0.9300 . ?
